data_4037835
loop_
_publ_author_name
'Shanahan, Rachel M.'
'Hickey, Aobha'
'Bateman, Lorraine M.'
'Light, Mark E.'
'McGlacken, Gerard P.'

_publ_section_title
;
 One-Pot Cross-Coupling/C--H Functionalization Reactions: Quinoline as a
 Substrate and Ligand through N--Pd Interaction
;
_journal_name_full 'The Journal of Organic Chemistry'
_journal_paper_doi 10.1021/acs.joc.9b03321
_journal_year 2020
_chemical_formula_moiety 'C21 H13 N O'
_chemical_formula_sum 'C21 H13 N O'
_chemical_formula_weight 295.32
_space_group_crystal_system monoclinic
_space_group_IT_number 14
_space_group_name_Hall '-P 2ybc'
_space_group_name_H-M_alt 'P 1 21/c 1'
_atom_sites_solution_hydrogens geom
_atom_sites_solution_primary dual
_audit_creation_date 2019-11-22
_audit_creation_method
;
Olex2 1.2
(compiled 2018.05.29 svn.r3508 for OlexSys, GUI svn.r5506)
;
_cell_angle_alpha 90
_cell_angle_beta 94.918(3)
_cell_angle_gamma 90
_cell_formula_units_Z 4
_cell_length_a 10.7953(4)
_cell_length_b 5.0922(2)
_cell_length_c 25.8426(9)
_cell_measurement_reflns_used 5616
_cell_measurement_temperature 100(2)
_cell_measurement_theta_max 30.7230
_cell_measurement_theta_min 3.7770
_cell_volume 1415.38(9)
_computing_cell_refinement 'CrysAlisPro 1.171.40.37a (Rigaku OD, 2019)'
_computing_data_collection 'CrysAlisPro 1.171.40.37a (Rigaku OD, 2019)'
_computing_data_reduction 'CrysAlisPro 1.171.40.37a (Rigaku OD, 2019)'
_computing_molecular_graphics 'Olex2 (Dolomanov et al., 2009)'
_computing_publication_material 'Olex2 (Dolomanov et al., 2009)'
_computing_structure_refinement 'ShelXL (Sheldrick, 2015)'
_computing_structure_solution 'ShelXT (Sheldrick, 2015)'
_diffrn_ambient_environment N~2~
_diffrn_ambient_temperature 100(2)
_diffrn_detector 'CCD area detector'
_diffrn_detector_area_resol_mean 28.5714
_diffrn_detector_type 'Rigaku HG Saturn724+ (2x2 bin mode)'
_diffrn_measured_fraction_theta_full 0.998
_diffrn_measured_fraction_theta_max 0.913
_diffrn_measurement_details
;
List of Runs (angles in degrees, time in seconds):

  # Type    Start    End  Width  t~exp~   \w     \q     \k     \f   Frames
--------------------------------------------------------------------------
  1  \w   -105.00  13.00   1.00   10.00    --  -15.60 -38.00  90.00  118
  2  \w    -48.00  74.00   1.00   10.00    --  -15.60  60.00 120.00  122
  3  \w   -102.00  17.00   1.00   10.00    --  -15.60 -60.00  60.00  119
  4  \w    -45.00   5.00   1.00   10.00    --  -15.60  60.00-180.00   50
  5  \w     30.00  67.00   1.00   10.00    --  -15.60  60.00-180.00   37
;
_diffrn_measurement_device 'four-circle \k diffractometer'
_diffrn_measurement_device_type 'Rigaku AFC12 FRE-HF'
_diffrn_measurement_method 'profile data from \w-scans'
_diffrn_measurement_specimen_support 'MiTeGen MicroMesh'
_diffrn_orient_matrix_type 'CrysAlisPro convention (1999,Acta A55,543-557)'
_diffrn_orient_matrix_UB_11 0.0306418000
_diffrn_orient_matrix_UB_12 0.0027957000
_diffrn_orient_matrix_UB_13 -0.0231935000
_diffrn_orient_matrix_UB_21 0.0580585000
_diffrn_orient_matrix_UB_22 -0.0169078000
_diffrn_orient_matrix_UB_23 0.0146648000
_diffrn_orient_matrix_UB_31 -0.0065311000
_diffrn_orient_matrix_UB_32 -0.1382569000
_diffrn_orient_matrix_UB_33 -0.0022503000
_diffrn_radiation_collimation 0.3
_diffrn_radiation_monochromator 'Confocal mirrors, HF Varimax'
_diffrn_radiation_probe x-ray
_diffrn_radiation_type MoK\a
_diffrn_radiation_wavelength 0.71073
_diffrn_reflns_av_R_equivalents 0.0725
_diffrn_reflns_av_unetI/netI 0.0619
_diffrn_reflns_Laue_measured_fraction_full 0.998
_diffrn_reflns_Laue_measured_fraction_max 0.913
_diffrn_reflns_limit_h_max 12
_diffrn_reflns_limit_h_min -15
_diffrn_reflns_limit_k_max 7
_diffrn_reflns_limit_k_min -7
_diffrn_reflns_limit_l_max 37
_diffrn_reflns_limit_l_min -37
_diffrn_reflns_number 15415
_diffrn_reflns_point_group_measured_fraction_full 0.998
_diffrn_reflns_point_group_measured_fraction_max 0.913
_diffrn_reflns_theta_full 25.242
_diffrn_reflns_theta_max 30.959
_diffrn_reflns_theta_min 3.165
_diffrn_source 'Rotating-anode X-ray tube'
_diffrn_source_current 55.0
_diffrn_source_power 2.475
_diffrn_source_target Mo
_diffrn_source_type 'Rigaku FR-E+ SuperBright'
_diffrn_source_voltage 45.0
_exptl_absorpt_coefficient_mu 0.085
_exptl_absorpt_correction_T_max 1.00000
_exptl_absorpt_correction_T_min 0.31290
_exptl_absorpt_correction_type multi-scan
_exptl_absorpt_process_details
;
CrysAlisPro 1.171.40.37a (Rigaku Oxford Diffraction, 2019)
Empirical absorption correction using spherical harmonics,
 implemented in SCALE3 ABSPACK scaling algorithm.
;
_exptl_crystal_colour 'clear colourless'
_exptl_crystal_colour_lustre clear
_exptl_crystal_colour_primary colourless
_exptl_crystal_density_diffrn 1.386
_exptl_crystal_description rod
_exptl_crystal_F_000 616
_exptl_crystal_recrystallization_method 'The material was recrystallised from --- by slow evaporation'
_exptl_crystal_size_max 0.564
_exptl_crystal_size_mid 0.051
_exptl_crystal_size_min 0.045
_refine_diff_density_max 0.351
_refine_diff_density_min -0.266
_refine_diff_density_rms 0.059
_refine_ls_extinction_method none
_refine_ls_goodness_of_fit_ref 1.098
_refine_ls_hydrogen_treatment constr
_refine_ls_matrix_type full
_refine_ls_number_parameters 208
_refine_ls_number_reflns 4114
_refine_ls_number_restraints 0
_refine_ls_restrained_S_all 1.098
_refine_ls_R_factor_all 0.0808
_refine_ls_R_factor_gt 0.0634
_refine_ls_shift/su_max 0.001
_refine_ls_shift/su_mean 0.000
_refine_ls_structure_factor_coef Fsqd
_refine_ls_weighting_details 'w=1/[\s^2^(Fo^2^)+(0.0596P)^2^+0.4838P] where P=(Fo^2^+2Fc^2^)/3'
_refine_ls_weighting_scheme calc
_refine_ls_wR_factor_gt 0.1404
_refine_ls_wR_factor_ref 0.1508
_reflns_Friedel_coverage 0.000
_reflns_number_gt 3437
_reflns_number_total 4114
_reflns_threshold_expression 'I > 2\s(I)'
_cod_data_source_file jo9b03321_si_002.cif
_cod_data_source_block 2019acc0016_k1_100k
_cod_database_code 4037835
_shelx_shelxl_version_number 2016/6
_chemical_oxdiff_formula 'C12 H12 N1 O1'
_chemical_oxdiff_usercomment RMS-347
_shelx_space_group_comment
;
The symmetry employed for this shelxl refinement is uniquely defined
by the following loop, which should always be used as a source of
symmetry information in preference to the above space-group names.
They are only intended as comments.
;
_diffrn_measurement_device_type2 'Rigaku AFC12 (Right)'
_reflns_odcompleteness_completeness 99.78
_reflns_odcompleteness_iscentric 1
_reflns_odcompleteness_theta 27.42
_olex2_refinement_description
;
1. Fixed Uiso
 At 1.2 times of:
  All C(H) groups
2.a Aromatic/amide H refined with riding coordinates:
 C2(H2), C3(H3), C4(H4), C5(H5), C8(H8), C12(H12), C14(H14), C15(H15),
 C17(H17), C18(H18), C19(H19), C20(H20), C21(H21)
;
_olex2_diffrn_ambient_temperature_device 'Oxford Cryosystems'
_olex2_exptl_crystal_mounting_method 'The crystal was mounted on a MITIGEN holder with silicon oil'
_olex2_submission_original_sample_id RMS-347
_olex2_submission_special_instructions 'No special instructions were received'
_oxdiff_exptl_absorpt_empirical_details
;
Empirical correction (ABSPACK) includes:
- Absorption correction using spherical harmonics
- Frame scaling
;
_oxdiff_exptl_absorpt_empirical_full_max 6.018
_oxdiff_exptl_absorpt_empirical_full_min 0.418

loop_
_space_group_symop_operation_xyz
'x, y, z'
'-x, y+1/2, -z+1/2'
'-x, -y, -z'
'x, -y-1/2, z-1/2'

loop_
_atom_site_label
_atom_site_type_symbol
_atom_site_fract_x
_atom_site_fract_y
_atom_site_fract_z
_atom_site_U_iso_or_equiv
_atom_site_adp_type
_atom_site_occupancy
_atom_site_site_symmetry_order
_atom_site_calc_flag
_atom_site_refinement_flags_posn
O1 O 0.33687(9) 0.9168(2) 0.28625(4) 0.0177(2) Uani 1 1 d .
N1 N 0.37259(12) 0.6587(3) 0.43839(5) 0.0196(3) Uani 1 1 d .
C1 C 0.24890(13) 1.1129(3) 0.28972(6) 0.0172(3) Uani 1 1 d .
C2 C 0.20471(14) 1.2713(3) 0.24877(6) 0.0196(3) Uani 1 1 d .
H2 H 0.231779 1.251786 0.214957 0.024 Uiso 1 1 calc R
C3 C 0.11841(14) 1.4608(3) 0.25999(6) 0.0219(3) Uani 1 1 d .
H3 H 0.085008 1.574324 0.233142 0.026 Uiso 1 1 calc R
C4 C 0.07971(14) 1.4880(3) 0.30990(6) 0.0214(3) Uani 1 1 d .
H4 H 0.020117 1.618860 0.316215 0.026 Uiso 1 1 calc R
C5 C 0.12638(14) 1.3280(3) 0.35051(6) 0.0195(3) Uani 1 1 d .
H5 H 0.100192 1.349214 0.384436 0.023 Uiso 1 1 calc R
C6 C 0.21272(13) 1.1354(3) 0.34017(6) 0.0171(3) Uani 1 1 d .
C7 C 0.28399(13) 0.9366(3) 0.36993(6) 0.0169(3) Uani 1 1 d .
C8 C 0.29536(14) 0.8472(3) 0.42180(6) 0.0190(3) Uani 1 1 d .
H8 H 0.245069 0.926410 0.445879 0.023 Uiso 1 1 calc R
C9 C 0.44585(13) 0.5438(3) 0.40333(6) 0.0171(3) Uani 1 1 d .
C10 C 0.44081(13) 0.6149(3) 0.35005(6) 0.0164(3) Uani 1 1 d .
C11 C 0.35585(13) 0.8154(3) 0.33549(5) 0.0164(3) Uani 1 1 d .
C12 C 0.53424(14) 0.3545(3) 0.42221(6) 0.0183(3) Uani 1 1 d .
H12 H 0.538573 0.304681 0.457748 0.022 Uiso 1 1 calc R
C13 C 0.61443(14) 0.2406(3) 0.38986(6) 0.0173(3) Uani 1 1 d .
C14 C 0.60389(14) 0.3072(3) 0.33625(6) 0.0190(3) Uani 1 1 d .
H14 H 0.656336 0.223352 0.313603 0.023 Uiso 1 1 calc R
C15 C 0.51954(14) 0.4901(3) 0.31668(6) 0.0189(3) Uani 1 1 d .
H15 H 0.513952 0.532964 0.280782 0.023 Uiso 1 1 calc R
C16 C 0.71437(14) 0.0575(3) 0.41028(6) 0.0173(3) Uani 1 1 d .
C17 C 0.69660(15) -0.1163(3) 0.45081(6) 0.0203(3) Uani 1 1 d .
H17 H 0.619563 -0.116728 0.466027 0.024 Uiso 1 1 calc R
C18 C 0.79005(15) -0.2884(3) 0.46915(6) 0.0237(4) Uani 1 1 d .
H18 H 0.776198 -0.407386 0.496372 0.028 Uiso 1 1 calc R
C19 C 0.90366(15) -0.2868(3) 0.44775(6) 0.0251(4) Uani 1 1 d .
H19 H 0.967457 -0.405100 0.460194 0.030 Uiso 1 1 calc R
C20 C 0.92381(15) -0.1124(3) 0.40821(6) 0.0237(4) Uani 1 1 d .
H20 H 1.001963 -0.109344 0.393887 0.028 Uiso 1 1 calc R
C21 C 0.83014(15) 0.0579(3) 0.38946(6) 0.0215(3) Uani 1 1 d .
H21 H 0.844606 0.176204 0.362195 0.026 Uiso 1 1 calc R

loop_
_atom_site_aniso_label
_atom_site_aniso_U_11
_atom_site_aniso_U_22
_atom_site_aniso_U_33
_atom_site_aniso_U_23
_atom_site_aniso_U_13
_atom_site_aniso_U_12
O1 0.0168(5) 0.0192(5) 0.0167(5) 0.0012(4) -0.0001(4) 0.0002(4)
N1 0.0174(6) 0.0251(7) 0.0161(6) -0.0009(5) 0.0011(5) 0.0023(5)
C1 0.0135(7) 0.0162(7) 0.0214(7) -0.0013(6) -0.0004(5) -0.0031(6)
C2 0.0189(7) 0.0203(8) 0.0192(7) 0.0007(6) -0.0013(6) -0.0024(6)
C3 0.0201(7) 0.0191(8) 0.0255(8) 0.0023(6) -0.0041(6) -0.0023(6)
C4 0.0170(7) 0.0175(7) 0.0289(8) -0.0023(6) -0.0028(6) 0.0004(6)
C5 0.0166(7) 0.0201(8) 0.0216(7) -0.0037(6) 0.0009(6) -0.0032(6)
C6 0.0145(7) 0.0169(7) 0.0194(7) -0.0011(6) -0.0007(5) -0.0042(6)
C7 0.0129(6) 0.0176(7) 0.0199(7) -0.0016(6) -0.0005(5) -0.0018(6)
C8 0.0169(7) 0.0231(8) 0.0172(7) -0.0027(6) 0.0018(5) 0.0008(6)
C9 0.0141(6) 0.0199(7) 0.0171(7) -0.0014(6) 0.0002(5) -0.0024(6)
C10 0.0131(6) 0.0185(7) 0.0174(7) -0.0010(6) -0.0004(5) -0.0029(6)
C11 0.0153(7) 0.0186(7) 0.0149(7) 0.0006(5) -0.0011(5) -0.0052(6)
C12 0.0171(7) 0.0200(7) 0.0174(7) 0.0011(6) -0.0006(5) -0.0022(6)
C13 0.0159(7) 0.0171(7) 0.0184(7) -0.0009(6) -0.0007(5) -0.0024(6)
C14 0.0176(7) 0.0206(8) 0.0188(7) -0.0027(6) 0.0028(6) 0.0002(6)
C15 0.0178(7) 0.0223(8) 0.0163(7) -0.0005(6) 0.0004(5) -0.0017(6)
C16 0.0179(7) 0.0162(7) 0.0172(7) -0.0029(6) -0.0022(5) -0.0004(6)
C17 0.0208(7) 0.0199(8) 0.0203(7) -0.0021(6) 0.0022(6) -0.0019(6)
C18 0.0286(8) 0.0208(8) 0.0216(8) 0.0027(6) 0.0005(6) 0.0010(7)
C19 0.0253(8) 0.0235(8) 0.0255(8) 0.0006(6) -0.0035(6) 0.0068(7)
C20 0.0196(8) 0.0261(8) 0.0253(8) -0.0017(6) 0.0025(6) 0.0017(7)
C21 0.0212(8) 0.0215(8) 0.0214(7) 0.0011(6) 0.0006(6) 0.0012(6)

loop_
_atom_type_symbol
_atom_type_description
_atom_type_scat_dispersion_real
_atom_type_scat_dispersion_imag
_atom_type_scat_source
C C 0.0033 0.0016 'International Tables Vol C Tables 4.2.6.8 and 6.1.1.4'
H H 0.0000 0.0000 'International Tables Vol C Tables 4.2.6.8 and 6.1.1.4'
N N 0.0061 0.0033 'International Tables Vol C Tables 4.2.6.8 and 6.1.1.4'
O O 0.0106 0.0060 'International Tables Vol C Tables 4.2.6.8 and 6.1.1.4'

loop_
_exptl_crystal_face_index_h
_exptl_crystal_face_index_k
_exptl_crystal_face_index_l
_exptl_crystal_face_perp_dist
1 0 -5 0.0224
-1 0 5 0.0224
1 5 2 0.2758
-1 -5 -2 0.2758
-5 0 -4 0.0254
5 0 4 0.0254

loop_
_geom_angle_atom_site_label_1
_geom_angle_atom_site_label_2
_geom_angle_atom_site_label_3
_geom_angle
C11 O1 C1 105.07(11)
C8 N1 C9 118.45(13)
O1 C1 C6 111.54(13)
C2 C1 O1 124.35(14)
C2 C1 C6 124.09(15)
C1 C2 H2 122.0
C1 C2 C3 116.05(15)
C3 C2 H2 122.0
C2 C3 H3 119.3
C2 C3 C4 121.39(15)
C4 C3 H3 119.3
C3 C4 H4 119.3
C5 C4 C3 121.48(15)
C5 C4 H4 119.3
C4 C5 H5 120.9
C4 C5 C6 118.22(15)
C6 C5 H5 120.9
C1 C6 C7 105.03(13)
C5 C6 C1 118.78(14)
C5 C6 C7 136.18(15)
C8 C7 C6 136.68(14)
C11 C7 C6 105.84(13)
C11 C7 C8 117.49(14)
N1 C8 C7 123.01(14)
N1 C8 H8 118.5
C7 C8 H8 118.5
N1 C9 C10 123.42(13)
N1 C9 C12 118.02(13)
C12 C9 C10 118.49(14)
C11 C10 C9 114.55(13)
C11 C10 C15 125.29(13)
C15 C10 C9 120.15(14)
O1 C11 C7 112.52(13)
O1 C11 C10 124.42(13)
C7 C11 C10 123.05(13)
C9 C12 H12 119.4
C13 C12 C9 121.12(14)
C13 C12 H12 119.4
C12 C13 C14 119.18(13)
C12 C13 C16 121.42(13)
C14 C13 C16 119.36(14)
C13 C14 H14 119.4
C15 C14 C13 121.19(14)
C15 C14 H14 119.4
C10 C15 H15 120.1
C14 C15 C10 119.77(14)
C14 C15 H15 120.1
C17 C16 C13 121.38(14)
C17 C16 C21 118.21(14)
C21 C16 C13 120.40(14)
C16 C17 H17 119.6
C18 C17 C16 120.89(15)
C18 C17 H17 119.6
C17 C18 H18 120.0
C19 C18 C17 120.08(15)
C19 C18 H18 120.0
C18 C19 H19 120.1
C20 C19 C18 119.85(15)
C20 C19 H19 120.1
C19 C20 H20 119.9
C19 C20 C21 120.17(15)
C21 C20 H20 119.9
C16 C21 H21 119.6
C20 C21 C16 120.79(15)
C20 C21 H21 119.6

loop_
_geom_bond_atom_site_label_1
_geom_bond_atom_site_label_2
_geom_bond_distance
O1 C1 1.3860(18)
O1 C11 1.3725(17)
N1 C8 1.319(2)
N1 C9 1.383(2)
C1 C2 1.383(2)
C1 C6 1.398(2)
C2 H2 0.9500
C2 C3 1.389(2)
C3 H3 0.9500
C3 C4 1.396(2)
C4 H4 0.9500
C4 C5 1.389(2)
C5 H5 0.9500
C5 C6 1.395(2)
C6 C7 1.451(2)
C7 C8 1.411(2)
C7 C11 1.376(2)
C8 H8 0.9500
C9 C10 1.420(2)
C9 C12 1.414(2)
C10 C11 1.402(2)
C10 C15 1.412(2)
C12 H12 0.9500
C12 C13 1.382(2)
C13 C14 1.421(2)
C13 C16 1.488(2)
C14 H14 0.9500
C14 C15 1.369(2)
C15 H15 0.9500
C16 C17 1.397(2)
C16 C21 1.402(2)
C17 H17 0.9500
C17 C18 1.389(2)
C18 H18 0.9500
C18 C19 1.388(2)
C19 H19 0.9500
C19 C20 1.385(2)
C20 H20 0.9500
C20 C21 1.388(2)
C21 H21 0.9500

loop_
_exptl_oxdiff_crystal_face_indexfrac_h
_exptl_oxdiff_crystal_face_indexfrac_k
_exptl_oxdiff_crystal_face_indexfrac_l
_exptl_oxdiff_crystal_face_x
_exptl_oxdiff_crystal_face_y
_exptl_oxdiff_crystal_face_z
0.9978 -0.0002 -4.9939 0.1464 -0.0153 0.0047
-0.9978 0.0002 4.9939 -0.1464 0.0153 -0.0047
0.9893 4.9929 2.0277 -0.0028 0.0028 -0.7013
-0.9893 -4.9929 -2.0277 0.0028 -0.0028 0.7013
-4.9932 0.0006 -3.9843 -0.0606 -0.3483 0.0415
4.9932 -0.0006 3.9843 0.0606 0.3483 -0.0415
